data_7159111
loop_
_publ_author_name
'Hsueh, Nai-Chen'
'Chen, Kuan-Ting'
'Chang, Meng-Yang'

_publ_section_title
;
 Tandem <i>C</i>- and <i>O</i>-alkylative annulation of
 &#x3b2;-ketosulfones with 1,2-bisbromomethyl arenes: one-pot construction
 of sulfonyl indanes and dioxadibenzofused macrocycles.
;
_journal_issue 7
_journal_name_full 'Organic &amp; biomolecular chemistry'
_journal_page_first 1487
_journal_page_last 1500
_journal_paper_doi 10.1039/d2ob02199d
_journal_volume 21
_journal_year 2023
_chemical_formula_moiety 'C42 H36 O8 S2'
_chemical_formula_sum 'C42 H36 O8 S2'
_chemical_formula_weight 732.83
_space_group_crystal_system triclinic
_space_group_IT_number 2
_space_group_name_Hall '-P 1'
_space_group_name_H-M_alt 'P -1'
_atom_sites_solution_hydrogens mixed
_atom_sites_solution_primary dual
_audit_creation_date 2020-09-22
_audit_creation_method
;
Olex2 1.3-alpha
(compiled 2020.07.16 svn.r6f6c53a7 for OlexSys, GUI svn.r6139)
;
_audit_update_record
;
2020-11-03 deposited with the CCDC.	2023-01-13 downloaded from the CCDC.
;
_cell_angle_alpha 91.424(3)
_cell_angle_beta 109.342(4)
_cell_angle_gamma 107.452(4)
_cell_formula_units_Z 2
_cell_length_a 11.1955(4)
_cell_length_b 13.5009(6)
_cell_length_c 14.0064(6)
_cell_measurement_reflns_used 14169
_cell_measurement_temperature 113(2)
_cell_measurement_theta_max 26.3520
_cell_measurement_theta_min 2.0360
_cell_volume 1887.39(15)
_computing_cell_refinement 'CrysAlisPro 1.171.41.56a (Rigaku OD, 2020)'
_computing_data_collection 'CrysAlisPro 1.171.41.56a (Rigaku OD, 2020)'
_computing_data_reduction 'CrysAlisPro 1.171.41.56a (Rigaku OD, 2020)'
_computing_molecular_graphics 'Olex2 1.3-alpha (Dolomanov et al., 2009)'
_computing_publication_material 'Olex2 1.3-alpha (Dolomanov et al., 2009)'
_computing_structure_refinement 'SHELXL 2018/3 (Sheldrick, 2015)'
_computing_structure_solution 'SHELXT  (Sheldrick, 2015)'
_diffrn_ambient_temperature 113(2)
_diffrn_detector 'Hybrid Pixel Array Detector'
_diffrn_detector_area_resol_mean 10.0000
_diffrn_measured_fraction_theta_full 0.996
_diffrn_measured_fraction_theta_max 0.996
_diffrn_measurement_details
;
List of Runs (angles in degrees, time in seconds):

  # Type    Start    End  Width  t~exp~   \w     \q     \k     \f   Frames
#--------------------------------------------------------------------------
  1  \w    -23.00 100.00   0.50   21.52    --   10.60  49.00  52.00  246
  2  \w    -79.00  37.00   0.50   21.52    --   10.60 -49.00 -95.00  232
  3  \w      7.00  33.00   0.50   21.52    --  -10.90  49.00  52.00   52
  4  \w    -39.00 -14.00   0.50   21.52    --  -10.90 -49.00 -95.00   50
  5  \w     -7.00  43.00   0.50   21.52    --   10.60  82.00-180.00  100
  6  \w     34.00  99.00   0.50   21.52    --   10.60  57.00  90.00  130
  7  \w    -15.00  99.00   0.50   21.52    --   10.60  77.00 150.00  228
  8  \w     56.00  89.00   0.50   21.52    --   10.60  82.00-180.00   66
  9  \w    -10.00  48.00   0.50   21.52    --   10.60  82.00  90.00  116
 10  \w    -34.00  -3.00   0.50   21.52    --   10.60 -77.00 150.00   62
 11  \w      9.00  35.00   0.50   21.52    --   10.60  57.00-150.00   52
 12  \w     60.00  86.00   0.50   21.52    --   10.60  57.00-150.00   52
 13  \w      8.00  96.00   0.50   21.52    --   10.60  82.00 -60.00  176
 14  \w    -16.00  99.00   0.50   21.52    --   10.60  82.00 -90.00  230
 15  \w    -18.00   8.00   0.50   21.52    --   10.60  57.00  90.00   52
 16  \w     -8.00  60.00   0.50   21.52    --   10.60  82.00   0.00  136
 17  \w     68.00 100.00   0.50   21.52    --   10.60  82.00   0.00   64
 18  \w    -35.00  78.00   0.50   21.52    --  -10.90  64.00  50.76  226
 19  \w    -25.00   0.00   0.50   21.52    --  -10.90  77.00-150.00   50
 20  \w    -12.00  13.00   0.50   21.52    --  -10.90 -82.00 -90.00   50
 21  \w    -90.00 -43.00   0.50   21.52    --  -10.90 -82.00 -90.00   94
 22  \w    -70.00 -44.00   0.50   21.52    --  -10.90 -82.00 -30.00   52
 23  \w   -100.00 -20.00   0.50   21.52    --  -10.90 -82.00-150.00  160
;
_diffrn_measurement_device 'four-circle diffractometer'
_diffrn_measurement_device_type 'XtaLAB Pro II AFC12 (RINC): Kappa single'
_diffrn_measurement_method '\w scans'
_diffrn_orient_matrix_type 'CrysAlisPro convention (1999,Acta A55,543-557)'
_diffrn_orient_matrix_UB_11 0.0300356000
_diffrn_orient_matrix_UB_12 -0.0335259000
_diffrn_orient_matrix_UB_13 0.0301617000
_diffrn_orient_matrix_UB_21 -0.0640023000
_diffrn_orient_matrix_UB_22 -0.0383311000
_diffrn_orient_matrix_UB_23 -0.0119407000
_diffrn_orient_matrix_UB_31 0.0069815000
_diffrn_orient_matrix_UB_32 -0.0223281000
_diffrn_orient_matrix_UB_33 -0.0434065000
_diffrn_radiation_monochromator mirror
_diffrn_radiation_probe x-ray
_diffrn_radiation_type 'Mo K\a'
_diffrn_radiation_wavelength 0.71073
_diffrn_reflns_av_R_equivalents 0.0753
_diffrn_reflns_av_unetI/netI 0.0637
_diffrn_reflns_Laue_measured_fraction_full 0.996
_diffrn_reflns_Laue_measured_fraction_max 0.996
_diffrn_reflns_limit_h_max 13
_diffrn_reflns_limit_h_min -13
_diffrn_reflns_limit_k_max 16
_diffrn_reflns_limit_k_min -16
_diffrn_reflns_limit_l_max 16
_diffrn_reflns_limit_l_min -16
_diffrn_reflns_number 38013
_diffrn_reflns_point_group_measured_fraction_full 0.996
_diffrn_reflns_point_group_measured_fraction_max 0.996
_diffrn_reflns_theta_full 24.999
_diffrn_reflns_theta_max 24.999
_diffrn_reflns_theta_min 1.596
_diffrn_source 'micro-focus sealed X-ray tube'
_diffrn_source_type 'Rigaku (Mo) X-ray Source'
_exptl_absorpt_coefficient_mu 0.194
_exptl_absorpt_correction_T_max 1.00000
_exptl_absorpt_correction_T_min 0.75448
_exptl_absorpt_correction_type multi-scan
_exptl_absorpt_process_details
;
CrysAlisPro 1.171.41.56a (Rigaku Oxford Diffraction, 2020)
Empirical absorption correction using spherical harmonics,
 implemented in SCALE3 ABSPACK scaling algorithm.
;
_exptl_crystal_colour 'clear light colourless'
_exptl_crystal_colour_lustre clear
_exptl_crystal_colour_modifier light
_exptl_crystal_colour_primary colourless
_exptl_crystal_density_diffrn 1.289
_exptl_crystal_description block
_exptl_crystal_F_000 768
_exptl_crystal_size_max 0.5
_exptl_crystal_size_mid 0.3
_exptl_crystal_size_min 0.3
_refine_diff_density_max 0.290
_refine_diff_density_min -0.375
_refine_diff_density_rms 0.063
_refine_ls_extinction_method none
_refine_ls_goodness_of_fit_ref 1.059
_refine_ls_hydrogen_treatment mixed
_refine_ls_matrix_type full
_refine_ls_number_parameters 482
_refine_ls_number_reflns 6626
_refine_ls_number_restraints 303
_refine_ls_restrained_S_all 1.072
_refine_ls_R_factor_all 0.0897
_refine_ls_R_factor_gt 0.0623
_refine_ls_shift/su_max 0.001
_refine_ls_shift/su_mean 0.000
_refine_ls_structure_factor_coef Fsqd
_refine_ls_weighting_details 'w=1/[\s^2^(Fo^2^)+(0.0624P)^2^+1.5969P] where P=(Fo^2^+2Fc^2^)/3'
_refine_ls_weighting_scheme calc
_refine_ls_wR_factor_gt 0.1425
_refine_ls_wR_factor_ref 0.1520
_reflns_Friedel_coverage 0.000
_reflns_number_gt 4732
_reflns_number_total 6626
_reflns_threshold_expression 'I > 2\s(I)'
_cod_data_source_file d2ob02199d2.cif
_cod_data_source_block k10909-myc-g
_cod_depositor_comments 'Adding full bibliography for 7159105--7159114.cif.'
_cod_database_code 7159111
_shelx_shelxl_version_number 2018/3
_chemical_oxdiff_formula 'C42 H31 S2 O8'
_shelx_space_group_comment
;
The symmetry employed for this shelxl refinement is uniquely defined
by the following loop, which should always be used as a source of
symmetry information in preference to the above space-group names.
They are only intended as comments.
;
_reflns_odcompleteness_completeness 99.22
_reflns_odcompleteness_iscentric 1
_reflns_odcompleteness_theta 26.32
_olex2_refinement_description
;
1. Fixed Uiso
 At 1.2 times of:
  All C(H) groups, All C(H,H) groups
 At 1.5 times of:
  All C(H,H,H) groups
2. Restrained distances
 C26-H26
 0.93 with sigma of 0.02
3. Rigid bond restraints
 O4, C25
 with sigma for 1-2 distances of 0.005 and sigma for 1-3 distances of 9
 C25, C26
 with sigma for 1-2 distances of 0.003 and sigma for 1-3 distances of 9.5
4. Uiso/Uaniso restraints and constraints
Uanis(C1) \\sim Ueq, Uanis(C2) \\sim Ueq, Uanis(C3) \\sim Ueq, Uanis(C4) \\sim
Ueq, Uanis(C5) \\sim Ueq, Uanis(C6) \\sim Ueq, Uanis(C7) \\sim Ueq, Uanis(C8)
\\sim Ueq, Uanis(C9) \\sim Ueq, Uanis(C10) \\sim Ueq, Uanis(C11) \\sim Ueq,
Uanis(C12) \\sim Ueq, Uanis(C13) \\sim Ueq, Uanis(C14) \\sim Ueq, Uanis(C15)
\\sim Ueq, Uanis(C16) \\sim Ueq, Uanis(C17) \\sim Ueq, Uanis(C18) \\sim Ueq,
Uanis(C19) \\sim Ueq, Uanis(C20) \\sim Ueq, Uanis(C21) \\sim Ueq, Uanis(C22)
\\sim Ueq, Uanis(C23) \\sim Ueq, Uanis(C24) \\sim Ueq, Uanis(C25) \\sim Ueq,
Uanis(C26) \\sim Ueq, Uanis(C27) \\sim Ueq, Uanis(C28) \\sim Ueq, Uanis(C29)
\\sim Ueq, Uanis(C30) \\sim Ueq, Uanis(C31) \\sim Ueq, Uanis(C32) \\sim Ueq,
Uanis(C33) \\sim Ueq, Uanis(C34) \\sim Ueq, Uanis(C35) \\sim Ueq, Uanis(C36)
\\sim Ueq, Uanis(C37) \\sim Ueq, Uanis(C38) \\sim Ueq, Uanis(C39) \\sim Ueq,
Uanis(C40) \\sim Ueq, Uanis(C41) \\sim Ueq, Uanis(C42) \\sim Ueq, Uanis(O1)
\\sim Ueq, Uanis(O2) \\sim Ueq, Uanis(O3) \\sim Ueq, Uanis(O4) \\sim Ueq,
Uanis(O5) \\sim Ueq, Uanis(O6) \\sim Ueq, Uanis(O7) \\sim Ueq, Uanis(O8) \\sim
Ueq: with sigma of 0.008 and sigma for terminal atoms of 0.008
5.a Secondary CH2 refined with riding coordinates:
 C1(H1A,H1B), C8(H8A,H8B), C17(H17A,H17B)
5.b Aromatic/amide H refined with riding coordinates:
 C3(H3), C4(H4), C5(H5), C6(H6), C12(H12), C13(H13), C14(H14), C15(H15),
 C21(H21), C22(H22), C23(H23), C27(H27), C28(H28), C30(H30), C31(H31), C33(H33),
  C34(H34), C37(H37), C38(H38), C40(H40), C41(H41)
5.c Idealised Me refined as rotating group:
 C35(H35A,H35B,H35C), C42(H42A,H42B,H42C)
;
_smtbx_masks_void_probe_radius 1.2
_smtbx_masks_void_truncation_radius 1.2
_olex2_submission_special_instructions 'No special instructions were received'
_oxdiff_exptl_absorpt_empirical_details
;
Empirical correction (ABSPACK) includes:
- Absorption correction using spherical harmonics
- Frame scaling
;
_oxdiff_exptl_absorpt_empirical_full_max 2.397
_oxdiff_exptl_absorpt_empirical_full_min 0.676

loop_
_space_group_symop_operation_xyz
'x, y, z'
'-x, -y, -z'

loop_
_atom_site_label
_atom_site_type_symbol
_atom_site_fract_x
_atom_site_fract_y
_atom_site_fract_z
_atom_site_U_iso_or_equiv
_atom_site_adp_type
_atom_site_occupancy
_atom_site_site_symmetry_order
_atom_site_calc_flag
_atom_site_refinement_flags_posn
_atom_site_refinement_flags_adp
_atom_site_refinement_flags_occupancy
_atom_site_disorder_assembly
_atom_site_disorder_group
S1 S 0.44654(8) 0.82968(6) 0.29242(6) 0.0314(2) Uani 1 1 d . . . . .
S2 S 0.14223(7) 0.80487(6) 0.72267(6) 0.0310(2) Uani 1 1 d . . . . .
O1 O 0.2170(2) 0.68009(16) 0.43948(16) 0.0339(5) Uani 1 1 d . U . . .
O2 O 0.0737(2) 0.60491(18) 0.22794(17) 0.0390(6) Uani 1 1 d . U . . .
O3 O 0.2808(2) 0.65351(17) 0.87661(16) 0.0351(5) Uani 1 1 d . U . . .
O4 O 0.4979(3) 0.8035(2) 1.0035(2) 0.0544(7) Uani 1 1 d . U . . .
O5 O 0.5031(2) 0.75870(18) 0.25981(18) 0.0410(6) Uani 1 1 d . U . . .
O6 O 0.5316(2) 0.93698(17) 0.33074(17) 0.0420(6) Uani 1 1 d . U . . .
O7 O 0.0321(2) 0.73344(18) 0.74341(17) 0.0394(6) Uani 1 1 d . U . . .
O8 O 0.2185(2) 0.90251(18) 0.78920(18) 0.0449(6) Uani 1 1 d . U . . .
C1 C 0.1513(3) 0.5724(2) 0.4500(2) 0.0333(8) Uani 1 1 d . U . . .
H1A H 0.130209 0.527056 0.387758 0.040 Uiso 1 1 calc R U . . .
H1B H 0.067893 0.567361 0.459633 0.040 Uiso 1 1 calc R U . . .
C2 C 0.2379(3) 0.5359(2) 0.5385(2) 0.0288(7) Uani 1 1 d . U . . .
C3 C 0.3142(3) 0.4779(3) 0.5195(3) 0.0399(9) Uani 1 1 d . U . . .
H3 H 0.315963 0.469222 0.454007 0.048 Uiso 1 1 calc R U . . .
C4 C 0.3869(3) 0.4334(3) 0.5950(3) 0.0438(9) Uani 1 1 d . U . . .
H4 H 0.439293 0.397103 0.581090 0.053 Uiso 1 1 calc R U . . .
C5 C 0.3810(3) 0.4431(3) 0.6910(3) 0.0415(9) Uani 1 1 d . U . . .
H5 H 0.425721 0.410261 0.741697 0.050 Uiso 1 1 calc R U . . .
C6 C 0.3083(3) 0.5019(2) 0.7121(3) 0.0327(8) Uani 1 1 d . U . . .
H6 H 0.305265 0.508165 0.777495 0.039 Uiso 1 1 calc R U . . .
C7 C 0.2398(3) 0.5519(2) 0.6383(2) 0.0271(7) Uani 1 1 d . U . . .
C8 C 0.1696(3) 0.6213(2) 0.6672(2) 0.0259(7) Uani 1 1 d . U . . .
H8A H 0.122425 0.585963 0.710107 0.031 Uiso 1 1 calc R U . . .
H8B H 0.103024 0.629275 0.605429 0.031 Uiso 1 1 calc R U . . .
C9 C 0.2618(3) 0.7320(2) 0.7241(2) 0.0244(7) Uani 1 1 d . U . . .
C10 C 0.3484(3) 0.7938(2) 0.6651(3) 0.0246(7) Uani 1 1 d . U . . .
H10A H 0.287(3) 0.785(2) 0.598(2) 0.030 Uiso 1 1 d . U . . .
C11 C 0.4699(3) 0.7679(2) 0.6604(2) 0.0246(7) Uani 1 1 d . U . . .
C12 C 0.5424(3) 0.7201(2) 0.7341(2) 0.0280(7) Uani 1 1 d . U . . .
H12 H 0.512654 0.698211 0.787103 0.034 Uiso 1 1 calc R U . . .
C13 C 0.6569(3) 0.7041(2) 0.7310(3) 0.0330(8) Uani 1 1 d . U . . .
H13 H 0.702635 0.671353 0.781208 0.040 Uiso 1 1 calc R U . . .
C14 C 0.7040(3) 0.7362(3) 0.6540(3) 0.0354(8) Uani 1 1 d . U . . .
H14 H 0.782277 0.726770 0.652303 0.043 Uiso 1 1 calc R U . . .
C15 C 0.6328(3) 0.7827(2) 0.5795(3) 0.0337(8) Uani 1 1 d . U . . .
H15 H 0.663873 0.803974 0.526956 0.040 Uiso 1 1 calc R U . . .
C16 C 0.5162(3) 0.7989(2) 0.5803(2) 0.0255(7) Uani 1 1 d . U . . .
C17 C 0.4476(3) 0.8520(2) 0.4938(2) 0.0314(8) Uani 1 1 d . U . . .
H17A H 0.513057 0.916216 0.489722 0.038 Uiso 1 1 calc R U . . .
H17B H 0.378714 0.870816 0.509837 0.038 Uiso 1 1 calc R U . . .
C18 C 0.3841(3) 0.7837(2) 0.3895(2) 0.0263(7) Uani 1 1 d . U . . .
C19 C 0.2759(3) 0.6974(2) 0.3674(2) 0.0277(7) Uani 1 1 d . U . . .
C20 C 0.2092(3) 0.6223(3) 0.2724(2) 0.0304(8) Uani 1 1 d . U . . .
C21 C 0.2478(3) 0.5593(2) 0.2231(2) 0.0353(8) Uani 1 1 d . U . . .
H21 H 0.334046 0.556412 0.238850 0.042 Uiso 1 1 calc R U . . .
C22 C 0.1304(4) 0.4972(3) 0.1415(3) 0.0424(9) Uani 1 1 d . U . . .
H22 H 0.125161 0.446001 0.093187 0.051 Uiso 1 1 calc R U . . .
C23 C 0.0302(4) 0.5268(3) 0.1480(3) 0.0428(9) Uani 1 1 d . U . . .
H23 H -0.058216 0.498168 0.103921 0.051 Uiso 1 1 calc R U . . .
C24 C 0.3284(3) 0.7296(2) 0.8387(2) 0.0284(7) Uani 1 1 d . U . . .
C25 C 0.4450(3) 0.8148(3) 0.9039(2) 0.0316(7) Uani 1 1 d . U . . .
C26 C 0.5142(3) 0.9059(3) 0.8862(3) 0.0292(7) Uani 1 1 d D U . . .
C27 C 0.6176(4) 0.9568(3) 0.9798(3) 0.0490(10) Uani 1 1 d . U . . .
H27 H 0.681719 1.022554 0.990773 0.059 Uiso 1 1 calc R U . . .
C28 C 0.6057(4) 0.8935(3) 1.0482(3) 0.0491(10) Uani 1 1 d . U . . .
H28 H 0.661386 0.907222 1.116481 0.059 Uiso 1 1 calc R U . . .
C29 C 0.3051(3) 0.8325(2) 0.1897(2) 0.0293(7) Uani 1 1 d . U . . .
C30 C 0.2592(3) 0.7667(3) 0.0985(3) 0.0345(8) Uani 1 1 d . U . . .
H30 H 0.303336 0.720461 0.090278 0.041 Uiso 1 1 calc R U . . .
C31 C 0.1473(3) 0.7703(3) 0.0198(3) 0.0388(9) Uani 1 1 d . U . . .
H31 H 0.116880 0.726486 -0.041606 0.047 Uiso 1 1 calc R U . . .
C32 C 0.0800(4) 0.8376(3) 0.0307(3) 0.0451(9) Uani 1 1 d . U . . .
C33 C 0.1285(4) 0.9044(3) 0.1229(3) 0.0503(10) Uani 1 1 d . U . . .
H33 H 0.084380 0.950638 0.130912 0.060 Uiso 1 1 calc R U . . .
C34 C 0.2407(3) 0.9027(3) 0.2019(3) 0.0407(9) Uani 1 1 d . U . . .
H34 H 0.272786 0.947883 0.262640 0.049 Uiso 1 1 calc R U . . .
C35 C -0.0413(4) 0.8415(4) -0.0554(3) 0.0709(13) Uani 1 1 d . U . . .
H35A H -0.014218 0.874075 -0.108374 0.106 Uiso 1 1 calc R U . . .
H35B H -0.085542 0.881332 -0.030444 0.106 Uiso 1 1 calc R U . . .
H35C H -0.101690 0.771518 -0.082333 0.106 Uiso 1 1 calc R U . . .
C36 C 0.0819(3) 0.8331(2) 0.5972(3) 0.0302(7) Uani 1 1 d . U . . .
C37 C -0.0348(3) 0.7646(3) 0.5260(3) 0.0338(8) Uani 1 1 d . U . . .
H37 H -0.082325 0.703599 0.544283 0.041 Uiso 1 1 calc R U . . .
C38 C -0.0798(4) 0.7878(3) 0.4277(3) 0.0483(10) Uani 1 1 d . U . . .
H38 H -0.158217 0.741857 0.380107 0.058 Uiso 1 1 calc R U . . .
C39 C -0.0110(4) 0.8778(4) 0.3981(3) 0.0533(11) Uani 1 1 d . U . . .
C40 C 0.1041(4) 0.9450(3) 0.4702(3) 0.0545(11) Uani 1 1 d . U . . .
H40 H 0.151362 1.005792 0.451375 0.065 Uiso 1 1 calc R U . . .
C41 C 0.1512(3) 0.9250(3) 0.5692(3) 0.0428(9) Uani 1 1 d . U . . .
H41 H 0.228438 0.972260 0.616806 0.051 Uiso 1 1 calc R U . . .
C42 C -0.0631(5) 0.9009(5) 0.2897(4) 0.0881(16) Uani 1 1 d . U . . .
H42A H -0.057580 0.849825 0.243814 0.132 Uiso 1 1 calc R U . . .
H42B H -0.009989 0.969594 0.284297 0.132 Uiso 1 1 calc R U . . .
H42C H -0.154649 0.897942 0.272186 0.132 Uiso 1 1 calc R U . . .
H10B H 0.377(3) 0.870(2) 0.689(2) 0.021(7) Uiso 1 1 d . . . . .
H26 H 0.502(4) 0.942(3) 0.836(2) 0.076(14) Uiso 1 1 d D . . . .

loop_
_atom_site_aniso_label
_atom_site_aniso_U_11
_atom_site_aniso_U_22
_atom_site_aniso_U_33
_atom_site_aniso_U_23
_atom_site_aniso_U_13
_atom_site_aniso_U_12
S1 0.0234(4) 0.0310(4) 0.0319(5) 0.0059(4) 0.0069(4) 0.0009(3)
S2 0.0205(4) 0.0368(5) 0.0314(5) -0.0033(4) 0.0042(4) 0.0095(3)
O1 0.0301(12) 0.0302(12) 0.0303(13) 0.0009(10) 0.0095(10) -0.0040(10)
O2 0.0256(12) 0.0472(14) 0.0299(13) -0.0010(11) 0.0025(10) 0.0004(10)
O3 0.0300(12) 0.0388(13) 0.0290(13) 0.0018(11) 0.0075(10) 0.0044(10)
O4 0.0529(16) 0.0555(16) 0.0424(16) 0.0034(13) 0.0106(13) 0.0078(13)
O5 0.0338(13) 0.0473(14) 0.0458(15) 0.0096(12) 0.0173(11) 0.0152(11)
O6 0.0327(12) 0.0347(13) 0.0403(15) 0.0052(11) 0.0080(11) -0.0089(10)
O7 0.0253(12) 0.0588(15) 0.0383(14) 0.0094(12) 0.0147(11) 0.0156(11)
O8 0.0353(13) 0.0435(14) 0.0421(15) -0.0195(12) -0.0050(11) 0.0165(11)
C1 0.0284(17) 0.0289(17) 0.0290(19) -0.0032(14) 0.0095(15) -0.0081(14)
C2 0.0226(16) 0.0209(15) 0.0316(19) -0.0028(14) 0.0082(14) -0.0065(13)
C3 0.0380(19) 0.0322(18) 0.041(2) -0.0079(16) 0.0176(17) -0.0027(16)
C4 0.0367(19) 0.0345(19) 0.058(3) -0.0037(18) 0.0163(19) 0.0104(16)
C5 0.0359(19) 0.0282(18) 0.052(2) 0.0022(17) 0.0077(17) 0.0077(15)
C6 0.0279(17) 0.0275(17) 0.034(2) 0.0023(15) 0.0076(15) 0.0015(14)
C7 0.0181(15) 0.0183(15) 0.0339(19) -0.0007(14) 0.0056(14) -0.0051(12)
C8 0.0170(14) 0.0284(16) 0.0241(17) 0.0018(14) 0.0039(13) -0.0002(13)
C9 0.0169(14) 0.0290(16) 0.0236(17) 0.0002(13) 0.0038(13) 0.0063(12)
C10 0.0178(15) 0.0222(16) 0.0292(18) 0.0011(14) 0.0052(14) 0.0039(13)
C11 0.0165(14) 0.0203(15) 0.0295(18) -0.0045(13) 0.0045(13) -0.0001(12)
C12 0.0211(15) 0.0274(16) 0.0275(18) -0.0025(14) 0.0036(14) 0.0027(13)
C13 0.0211(16) 0.0366(18) 0.0338(19) -0.0032(15) 0.0016(15) 0.0086(14)
C14 0.0194(16) 0.044(2) 0.037(2) -0.0030(16) 0.0060(15) 0.0071(15)
C15 0.0248(17) 0.0341(18) 0.034(2) -0.0040(15) 0.0112(15) -0.0014(14)
C16 0.0179(15) 0.0234(15) 0.0258(17) -0.0016(13) 0.0037(13) -0.0017(12)
C17 0.0261(16) 0.0267(16) 0.0337(19) 0.0002(15) 0.0091(15) -0.0002(14)
C18 0.0236(16) 0.0254(16) 0.0246(17) 0.0035(13) 0.0042(13) 0.0054(13)
C19 0.0264(16) 0.0322(17) 0.0198(17) 0.0040(14) 0.0058(14) 0.0056(14)
C20 0.0227(16) 0.0379(18) 0.0254(18) 0.0110(15) 0.0069(14) 0.0039(14)
C21 0.0358(18) 0.0273(17) 0.0294(19) 0.0019(15) 0.0044(16) -0.0001(15)
C22 0.050(2) 0.0342(19) 0.032(2) -0.0018(16) 0.0109(18) 0.0024(17)
C23 0.037(2) 0.042(2) 0.025(2) -0.0037(16) -0.0006(16) -0.0058(17)
C24 0.0199(15) 0.0310(17) 0.0323(19) -0.0034(15) 0.0092(14) 0.0064(14)
C25 0.0216(16) 0.0424(18) 0.0257(17) -0.0058(15) 0.0041(14) 0.0086(14)
C26 0.0317(17) 0.0338(17) 0.0217(18) 0.0090(15) 0.0075(15) 0.0119(14)
C27 0.0331(19) 0.040(2) 0.062(3) -0.003(2) 0.0147(19) -0.0024(16)
C28 0.039(2) 0.044(2) 0.037(2) -0.0126(19) -0.0119(17) 0.0054(18)
C29 0.0282(17) 0.0276(16) 0.0289(18) 0.0064(14) 0.0109(14) 0.0037(14)
C30 0.0353(18) 0.0308(17) 0.034(2) 0.0069(15) 0.0126(16) 0.0061(15)
C31 0.0373(19) 0.0370(19) 0.031(2) 0.0019(16) 0.0077(16) 0.0012(16)
C32 0.038(2) 0.051(2) 0.040(2) 0.0150(19) 0.0092(17) 0.0098(18)
C33 0.050(2) 0.059(2) 0.051(3) 0.016(2) 0.019(2) 0.0281(19)
C34 0.045(2) 0.043(2) 0.034(2) 0.0060(16) 0.0116(17) 0.0168(17)
C35 0.056(3) 0.077(3) 0.060(3) 0.013(2) -0.005(2) 0.023(2)
C36 0.0173(15) 0.0329(17) 0.0368(19) 0.0000(15) 0.0067(14) 0.0065(13)
C37 0.0229(16) 0.0407(19) 0.034(2) 0.0007(16) 0.0069(15) 0.0089(15)
C38 0.0340(19) 0.067(3) 0.039(2) -0.005(2) 0.0011(17) 0.0234(19)
C39 0.051(2) 0.082(3) 0.047(2) 0.021(2) 0.022(2) 0.044(2)
C40 0.045(2) 0.060(2) 0.080(3) 0.038(2) 0.036(2) 0.030(2)
C41 0.0226(17) 0.041(2) 0.064(3) 0.0115(19) 0.0124(17) 0.0128(15)
C42 0.103(4) 0.134(4) 0.060(3) 0.040(3) 0.033(3) 0.078(3)

loop_
_atom_type_symbol
_atom_type_description
_atom_type_scat_dispersion_real
_atom_type_scat_dispersion_imag
_atom_type_scat_source
C C 0.0033 0.0016 'International Tables Vol C Tables 4.2.6.8 and 6.1.1.4'
H H 0.0000 0.0000 'International Tables Vol C Tables 4.2.6.8 and 6.1.1.4'
O O 0.0106 0.0060 'International Tables Vol C Tables 4.2.6.8 and 6.1.1.4'
S S 0.1246 0.1234 'International Tables Vol C Tables 4.2.6.8 and 6.1.1.4'

loop_
_geom_angle_atom_site_label_1
_geom_angle_atom_site_label_2
_geom_angle_atom_site_label_3
_geom_angle
_geom_angle_site_symmetry_1
_geom_angle_site_symmetry_3
_geom_angle_publ_flag
O5 S1 O6 117.87(14) . . ?
O5 S1 C18 111.17(14) . . ?
O5 S1 C29 108.82(15) . . ?
O6 S1 C18 105.88(14) . . ?
O6 S1 C29 107.38(14) . . ?
C29 S1 C18 104.90(14) . . ?
O7 S2 C9 106.89(13) . . ?
O7 S2 C36 108.36(14) . . ?
O8 S2 O7 119.10(15) . . ?
O8 S2 C9 107.40(13) . . ?
O8 S2 C36 108.14(15) . . ?
C36 S2 C9 106.26(14) . . ?
C19 O1 C1 118.6(2) . . ?
C23 O2 C20 104.9(3) . . ?
C25 O4 C28 106.2(3) . . ?
O1 C1 H1A 109.3 . . ?
O1 C1 H1B 109.3 . . ?
O1 C1 C2 111.6(2) . . ?
H1A C1 H1B 108.0 . . ?
C2 C1 H1A 109.3 . . ?
C2 C1 H1B 109.3 . . ?
C3 C2 C1 118.4(3) . . ?
C3 C2 C7 118.6(3) . . ?
C7 C2 C1 122.9(3) . . ?
C2 C3 H3 119.0 . . ?
C4 C3 C2 122.0(3) . . ?
C4 C3 H3 119.0 . . ?
C3 C4 H4 120.4 . . ?
C5 C4 C3 119.2(3) . . ?
C5 C4 H4 120.4 . . ?
C4 C5 H5 120.1 . . ?
C4 C5 C6 119.8(3) . . ?
C6 C5 H5 120.1 . . ?
C5 C6 H6 119.1 . . ?
C5 C6 C7 121.8(3) . . ?
C7 C6 H6 119.1 . . ?
C2 C7 C8 121.9(3) . . ?
C6 C7 C2 118.4(3) . . ?
C6 C7 C8 119.7(3) . . ?
C7 C8 H8A 108.4 . . ?
C7 C8 H8B 108.4 . . ?
C7 C8 C9 115.4(2) . . ?
H8A C8 H8B 107.5 . . ?
C9 C8 H8A 108.4 . . ?
C9 C8 H8B 108.4 . . ?
C8 C9 S2 104.07(18) . . ?
C10 C9 S2 105.0(2) . . ?
C10 C9 C8 113.0(2) . . ?
C24 C9 S2 102.33(19) . . ?
C24 C9 C8 111.4(2) . . ?
C24 C9 C10 119.0(2) . . ?
C9 C10 H10A 104.0(18) . . ?
C9 C10 H10B 109.1(16) . . ?
H10A C10 H10B 105(2) . . ?
C11 C10 C9 121.4(3) . . ?
C11 C10 H10A 108.0(18) . . ?
C11 C10 H10B 108.1(16) . . ?
C12 C11 C10 123.7(3) . . ?
C12 C11 C16 117.8(3) . . ?
C16 C11 C10 118.5(3) . . ?
C11 C12 H12 119.0 . . ?
C13 C12 C11 122.0(3) . . ?
C13 C12 H12 119.0 . . ?
C12 C13 H13 119.8 . . ?
C14 C13 C12 120.4(3) . . ?
C14 C13 H13 119.8 . . ?
C13 C14 H14 120.7 . . ?
C13 C14 C15 118.6(3) . . ?
C15 C14 H14 120.7 . . ?
C14 C15 H15 118.9 . . ?
C14 C15 C16 122.2(3) . . ?
C16 C15 H15 118.9 . . ?
C11 C16 C17 124.0(3) . . ?
C15 C16 C11 119.0(3) . . ?
C15 C16 C17 116.9(3) . . ?
C16 C17 H17A 108.8 . . ?
C16 C17 H17B 108.8 . . ?
C16 C17 C18 113.7(2) . . ?
H17A C17 H17B 107.7 . . ?
C18 C17 H17A 108.8 . . ?
C18 C17 H17B 108.8 . . ?
C17 C18 S1 117.5(2) . . ?
C19 C18 S1 120.0(2) . . ?
C19 C18 C17 122.2(3) . . ?
O1 C19 C20 116.2(2) . . ?
C18 C19 O1 116.1(3) . . ?
C18 C19 C20 127.6(3) . . ?
O2 C20 C19 114.4(3) . . ?
C21 C20 O2 111.0(3) . . ?
C21 C20 C19 134.3(3) . . ?
C20 C21 H21 126.8 . . ?
C20 C21 C22 106.3(3) . . ?
C22 C21 H21 126.8 . . ?
C21 C22 H22 126.7 . . ?
C23 C22 C21 106.5(3) . . ?
C23 C22 H22 126.7 . . ?
O2 C23 H23 124.3 . . ?
C22 C23 O2 111.4(3) . . ?
C22 C23 H23 124.3 . . ?
O3 C24 C9 118.7(3) . . ?
O3 C24 C25 119.0(3) . . ?
C25 C24 C9 122.2(3) . . ?
O4 C25 C24 117.4(3) . . ?
C26 C25 O4 109.9(3) . . ?
C26 C25 C24 132.7(3) . . ?
C25 C26 C27 107.2(3) . . ?
C25 C26 H26 134(3) . . ?
C27 C26 H26 117(3) . . ?
C26 C27 H27 126.5 . . ?
C28 C27 C26 106.9(3) . . ?
C28 C27 H27 126.5 . . ?
O4 C28 H28 125.1 . . ?
C27 C28 O4 109.8(3) . . ?
C27 C28 H28 125.1 . . ?
C30 C29 S1 120.9(3) . . ?
C30 C29 C34 120.6(3) . . ?
C34 C29 S1 118.5(3) . . ?
C29 C30 H30 120.3 . . ?
C31 C30 C29 119.4(3) . . ?
C31 C30 H30 120.3 . . ?
C30 C31 H31 119.4 . . ?
C32 C31 C30 121.2(3) . . ?
C32 C31 H31 119.4 . . ?
C31 C32 C33 118.7(3) . . ?
C31 C32 C35 120.9(4) . . ?
C33 C32 C35 120.4(4) . . ?
C32 C33 H33 119.5 . . ?
C34 C33 C32 121.0(4) . . ?
C34 C33 H33 119.5 . . ?
C29 C34 H34 120.4 . . ?
C33 C34 C29 119.1(3) . . ?
C33 C34 H34 120.4 . . ?
C32 C35 H35A 109.5 . . ?
C32 C35 H35B 109.5 . . ?
C32 C35 H35C 109.5 . . ?
H35A C35 H35B 109.5 . . ?
H35A C35 H35C 109.5 . . ?
H35B C35 H35C 109.5 . . ?
C37 C36 S2 120.3(3) . . ?
C37 C36 C41 119.8(3) . . ?
C41 C36 S2 119.9(3) . . ?
C36 C37 H37 120.3 . . ?
C38 C37 C36 119.4(3) . . ?
C38 C37 H37 120.3 . . ?
C37 C38 H38 119.2 . . ?
C37 C38 C39 121.6(4) . . ?
C39 C38 H38 119.2 . . ?
C38 C39 C42 120.3(4) . . ?
C40 C39 C38 118.1(4) . . ?
C40 C39 C42 121.6(4) . . ?
C39 C40 H40 119.0 . . ?
C41 C40 C39 122.0(4) . . ?
C41 C40 H40 119.0 . . ?
C36 C41 H41 120.4 . . ?
C40 C41 C36 119.2(3) . . ?
C40 C41 H41 120.4 . . ?
C39 C42 H42A 109.5 . . ?
C39 C42 H42B 109.5 . . ?
C39 C42 H42C 109.5 . . ?
H42A C42 H42B 109.5 . . ?
H42A C42 H42C 109.5 . . ?
H42B C42 H42C 109.5 . . ?

loop_
_geom_bond_atom_site_label_1
_geom_bond_atom_site_label_2
_geom_bond_distance
_geom_bond_site_symmetry_2
_geom_bond_publ_flag
S1 O5 1.436(2) . ?
S1 O6 1.445(2) . ?
S1 C18 1.770(3) . ?
S1 C29 1.763(3) . ?
S2 O7 1.440(2) . ?
S2 O8 1.439(2) . ?
S2 C9 1.879(3) . ?
S2 C36 1.758(3) . ?
O1 C1 1.455(4) . ?
O1 C19 1.367(4) . ?
O2 C20 1.377(4) . ?
O2 C23 1.369(4) . ?
O3 C24 1.228(4) . ?
O4 C25 1.356(4) . ?
O4 C28 1.381(4) . ?
C1 H1A 0.9700 . ?
C1 H1B 0.9700 . ?
C1 C2 1.496(4) . ?
C2 C3 1.397(4) . ?
C2 C7 1.402(4) . ?
C3 H3 0.9300 . ?
C3 C4 1.377(5) . ?
C4 H4 0.9300 . ?
C4 C5 1.373(5) . ?
C5 H5 0.9300 . ?
C5 C6 1.384(5) . ?
C6 H6 0.9300 . ?
C6 C7 1.390(4) . ?
C7 C8 1.516(4) . ?
C8 H8A 0.9700 . ?
C8 H8B 0.9700 . ?
C8 C9 1.551(4) . ?
C9 C10 1.549(4) . ?
C9 C24 1.536(4) . ?
C10 H10A 0.94(3) . ?
C10 C11 1.523(4) . ?
C10 H10B 0.99(3) . ?
C11 C12 1.391(4) . ?
C11 C16 1.408(4) . ?
C12 H12 0.9300 . ?
C12 C13 1.376(4) . ?
C13 H13 0.9300 . ?
C13 C14 1.375(5) . ?
C14 H14 0.9300 . ?
C14 C15 1.379(5) . ?
C15 H15 0.9300 . ?
C15 C16 1.391(4) . ?
C16 C17 1.526(4) . ?
C17 H17A 0.9700 . ?
C17 H17B 0.9700 . ?
C17 C18 1.530(4) . ?
C18 C19 1.344(4) . ?
C19 C20 1.476(4) . ?
C20 C21 1.332(4) . ?
C21 H21 0.9300 . ?
C21 C22 1.426(5) . ?
C22 H22 0.9300 . ?
C22 C23 1.327(5) . ?
C23 H23 0.9300 . ?
C24 C25 1.455(4) . ?
C25 C26 1.322(5) . ?
C26 C27 1.415(5) . ?
C26 H26 0.868(19) . ?
C27 H27 0.9300 . ?
C27 C28 1.312(5) . ?
C28 H28 0.9300 . ?
C29 C30 1.386(4) . ?
C29 C34 1.389(5) . ?
C30 H30 0.9300 . ?
C30 C31 1.383(5) . ?
C31 H31 0.9300 . ?
C31 C32 1.377(5) . ?
C32 C33 1.400(5) . ?
C32 C35 1.504(5) . ?
C33 H33 0.9300 . ?
C33 C34 1.379(5) . ?
C34 H34 0.9300 . ?
C35 H35A 0.9600 . ?
C35 H35B 0.9600 . ?
C35 H35C 0.9600 . ?
C36 C37 1.387(4) . ?
C36 C41 1.395(5) . ?
C37 H37 0.9300 . ?
C37 C38 1.380(5) . ?
C38 H38 0.9300 . ?
C38 C39 1.384(6) . ?
C39 C40 1.376(6) . ?
C39 C42 1.513(6) . ?
C40 H40 0.9300 . ?
C40 C41 1.376(5) . ?
C41 H41 0.9300 . ?
C42 H42A 0.9600 . ?
C42 H42B 0.9600 . ?
C42 H42C 0.9600 . ?

loop_
_geom_torsion_atom_site_label_1
_geom_torsion_atom_site_label_2
_geom_torsion_atom_site_label_3
_geom_torsion_atom_site_label_4
_geom_torsion
_geom_torsion_site_symmetry_1
_geom_torsion_site_symmetry_2
_geom_torsion_site_symmetry_3
_geom_torsion_site_symmetry_4
_geom_torsion_publ_flag
S1 C18 C19 O1 -166.3(2) . . . . ?
S1 C18 C19 C20 10.2(5) . . . . ?
S1 C29 C30 C31 179.4(2) . . . . ?
S1 C29 C34 C33 -178.8(3) . . . . ?
S2 C9 C10 C11 172.2(2) . . . . ?
S2 C9 C24 O3 93.1(3) . . . . ?
S2 C9 C24 C25 -86.3(3) . . . . ?
S2 C36 C37 C38 -179.4(3) . . . . ?
S2 C36 C41 C40 178.8(3) . . . . ?
O1 C1 C2 C3 -96.9(3) . . . . ?
O1 C1 C2 C7 86.9(3) . . . . ?
O1 C19 C20 O2 49.9(4) . . . . ?
O1 C19 C20 C21 -123.0(4) . . . . ?
O2 C20 C21 C22 0.1(4) . . . . ?
O3 C24 C25 O4 2.2(4) . . . . ?
O3 C24 C25 C26 -177.6(3) . . . . ?
O4 C25 C26 C27 -0.2(4) . . . . ?
O5 S1 C18 C17 118.1(2) . . . . ?
O5 S1 C18 C19 -68.5(3) . . . . ?
O5 S1 C29 C30 4.7(3) . . . . ?
O5 S1 C29 C34 -175.0(2) . . . . ?
O6 S1 C18 C17 -11.0(3) . . . . ?
O6 S1 C18 C19 162.4(2) . . . . ?
O6 S1 C29 C30 133.4(3) . . . . ?
O6 S1 C29 C34 -46.4(3) . . . . ?
O7 S2 C9 C8 41.4(2) . . . . ?
O7 S2 C9 C10 160.3(2) . . . . ?
O7 S2 C9 C24 -74.8(2) . . . . ?
O7 S2 C36 C37 -22.5(3) . . . . ?
O7 S2 C36 C41 157.2(3) . . . . ?
O8 S2 C9 C8 170.2(2) . . . . ?
O8 S2 C9 C10 -70.8(2) . . . . ?
O8 S2 C9 C24 54.1(2) . . . . ?
O8 S2 C36 C37 -152.9(2) . . . . ?
O8 S2 C36 C41 26.8(3) . . . . ?
C1 O1 C19 C18 -148.8(3) . . . . ?
C1 O1 C19 C20 34.3(4) . . . . ?
C1 C2 C3 C4 -174.0(3) . . . . ?
C1 C2 C7 C6 170.7(3) . . . . ?
C1 C2 C7 C8 -9.2(4) . . . . ?
C2 C3 C4 C5 2.2(5) . . . . ?
C2 C7 C8 C9 -102.1(3) . . . . ?
C3 C2 C7 C6 -5.4(4) . . . . ?
C3 C2 C7 C8 174.7(3) . . . . ?
C3 C4 C5 C6 -3.4(5) . . . . ?
C4 C5 C6 C7 0.2(5) . . . . ?
C5 C6 C7 C2 4.3(4) . . . . ?
C5 C6 C7 C8 -175.9(3) . . . . ?
C6 C7 C8 C9 78.1(3) . . . . ?
C7 C2 C3 C4 2.3(4) . . . . ?
C7 C8 C9 S2 168.3(2) . . . . ?
C7 C8 C9 C10 55.0(3) . . . . ?
C7 C8 C9 C24 -82.1(3) . . . . ?
C8 C9 C10 C11 -75.0(4) . . . . ?
C8 C9 C24 O3 -17.6(4) . . . . ?
C8 C9 C24 C25 163.0(3) . . . . ?
C9 S2 C36 C37 92.1(3) . . . . ?
C9 S2 C36 C41 -88.2(3) . . . . ?
C9 C10 C11 C12 -25.3(4) . . . . ?
C9 C10 C11 C16 158.3(3) . . . . ?
C9 C24 C25 O4 -178.4(3) . . . . ?
C9 C24 C25 C26 1.9(5) . . . . ?
C10 C9 C24 O3 -151.8(3) . . . . ?
C10 C9 C24 C25 28.7(4) . . . . ?
C10 C11 C12 C13 -175.6(3) . . . . ?
C10 C11 C16 C15 175.2(3) . . . . ?
C10 C11 C16 C17 -3.5(4) . . . . ?
C11 C12 C13 C14 0.5(5) . . . . ?
C11 C16 C17 C18 -111.9(3) . . . . ?
C12 C11 C16 C15 -1.4(4) . . . . ?
C12 C11 C16 C17 179.9(3) . . . . ?
C12 C13 C14 C15 -1.2(5) . . . . ?
C13 C14 C15 C16 0.6(5) . . . . ?
C14 C15 C16 C11 0.7(4) . . . . ?
C14 C15 C16 C17 179.5(3) . . . . ?
C15 C16 C17 C18 69.4(3) . . . . ?
C16 C11 C12 C13 0.8(4) . . . . ?
C16 C17 C18 S1 -117.8(2) . . . . ?
C16 C17 C18 C19 68.9(4) . . . . ?
C17 C18 C19 O1 6.8(4) . . . . ?
C17 C18 C19 C20 -176.7(3) . . . . ?
C18 S1 C29 C30 -114.3(3) . . . . ?
C18 S1 C29 C34 65.9(3) . . . . ?
C18 C19 C20 O2 -126.6(3) . . . . ?
C18 C19 C20 C21 60.5(5) . . . . ?
C19 O1 C1 C2 100.5(3) . . . . ?
C19 C20 C21 C22 173.2(3) . . . . ?
C20 O2 C23 C22 -0.4(4) . . . . ?
C20 C21 C22 C23 -0.4(4) . . . . ?
C21 C22 C23 O2 0.5(4) . . . . ?
C23 O2 C20 C19 -174.4(3) . . . . ?
C23 O2 C20 C21 0.2(3) . . . . ?
C24 C9 C10 C11 58.6(4) . . . . ?
C24 C25 C26 C27 179.5(3) . . . . ?
C25 O4 C28 C27 0.4(4) . . . . ?
C25 C26 C27 C28 0.5(4) . . . . ?
C26 C27 C28 O4 -0.5(4) . . . . ?
C28 O4 C25 C24 -179.9(3) . . . . ?
C28 O4 C25 C26 -0.1(4) . . . . ?
C29 S1 C18 C17 -124.4(2) . . . . ?
C29 S1 C18 C19 49.0(3) . . . . ?
C29 C30 C31 C32 -0.5(5) . . . . ?
C30 C29 C34 C33 1.4(5) . . . . ?
C30 C31 C32 C33 1.2(5) . . . . ?
C30 C31 C32 C35 179.7(3) . . . . ?
C31 C32 C33 C34 -0.6(6) . . . . ?
C32 C33 C34 C29 -0.7(6) . . . . ?
C34 C29 C30 C31 -0.8(5) . . . . ?
C35 C32 C33 C34 -179.1(4) . . . . ?
C36 S2 C9 C8 -74.2(2) . . . . ?
C36 S2 C9 C10 44.7(2) . . . . ?
C36 S2 C9 C24 169.65(19) . . . . ?
C36 C37 C38 C39 0.2(5) . . . . ?
C37 C36 C41 C40 -1.5(5) . . . . ?
C37 C38 C39 C40 -0.7(5) . . . . ?
C37 C38 C39 C42 -180.0(3) . . . . ?
C38 C39 C40 C41 0.0(6) . . . . ?
C39 C40 C41 C36 1.1(5) . . . . ?
C41 C36 C37 C38 0.9(5) . . . . ?
C42 C39 C40 C41 179.3(4) . . . . ?

loop_
_smtbx_masks_void_nr
_smtbx_masks_void_average_x
_smtbx_masks_void_average_y
_smtbx_masks_void_average_z
_smtbx_masks_void_volume
_smtbx_masks_void_count_electrons
_smtbx_masks_void_content
1 0.500 0.500 0.000 196.7 60.0 ?
